data_2211246
loop_
_publ_author_name
'Wen-Jie Lu'
'Yi-Min Zhu'
'Kai-Long Zhong'

_publ_section_title
;
 <i>catena</i>-Poly[[[triaquasulfatozinc(II)]-\m-4,4'-bipyridine]
 ethane-1,2-diol solvate]
;
_journal_coeditor_code YM2020
_journal_issue 11
_journal_name_full 'Acta Crystallographica Section E'
_journal_page_first m3036
_journal_page_last m3038
_journal_paper_doi 10.1107/S1600536806042784
_journal_volume 62
_journal_year 2006
_chemical_formula_iupac '[Zn (S O4) (C10 H8 N2) (H2 O)3], C2 H6 O2'
_chemical_formula_moiety 'C10 H14 N2 O7 S Zn, C2 H6 O2'
_chemical_formula_sum 'C12 H20 N2 O9 S Zn'
_chemical_formula_weight 433.73
_chemical_name_systematic
;
catena-Poly[[[triaquasulfatozinc(II)]-\m-4,4'-bipyridine] ethane-1,2-diol
solvate]
;
_space_group_IT_number 14
_symmetry_cell_setting monoclinic
_symmetry_space_group_name_Hall '-P 2yn'
_symmetry_space_group_name_H-M 'P 1 21/n 1'
_atom_sites_solution_hydrogens geom
_atom_sites_solution_primary direct
_atom_sites_solution_secondary difmap
_audit_creation_method SHELXL-97
_cell_angle_alpha 90.00
_cell_angle_beta 98.776(2)
_cell_angle_gamma 90.00
_cell_formula_units_Z 4
_cell_length_a 7.5357(7)
_cell_length_b 11.7504(12)
_cell_length_c 19.4596(19)
_cell_measurement_reflns_used 6154
_cell_measurement_temperature 293(2)
_cell_measurement_theta_max 28.2
_cell_measurement_theta_min 2.74
_cell_volume 1702.9(3)
_computing_cell_refinement 'SAINT (Bruker, 1998)'
_computing_data_collection 'SMART (Bruker, 1998)'
_computing_data_reduction SAINT
_computing_molecular_graphics 'SHELXTL (Bruker, 1998)'
_computing_publication_material SHELXTL
_computing_structure_refinement 'SHELXL97 (Sheldrick, 1997)'
_computing_structure_solution 'SHELXS97 (Sheldrick, 1997)'
_diffrn_ambient_temperature 293(2)
_diffrn_measured_fraction_theta_full 0.999
_diffrn_measured_fraction_theta_max 0.999
_diffrn_measurement_device_type 'Bruker SMART CCD 1K area-detector'
_diffrn_measurement_method '\f and \w'
_diffrn_radiation_monochromator graphite
_diffrn_radiation_source 'fine-focus sealed tube'
_diffrn_radiation_type MoK\a
_diffrn_radiation_wavelength 0.71073
_diffrn_reflns_av_R_equivalents 0.0247
_diffrn_reflns_av_sigmaI/netI 0.0238
_diffrn_reflns_limit_h_max 8
_diffrn_reflns_limit_h_min -8
_diffrn_reflns_limit_k_max 13
_diffrn_reflns_limit_k_min -13
_diffrn_reflns_limit_l_max 23
_diffrn_reflns_limit_l_min -22
_diffrn_reflns_number 9100
_diffrn_reflns_theta_full 25.00
_diffrn_reflns_theta_max 25.00
_diffrn_reflns_theta_min 2.03
_diffrn_standards_number 0
_exptl_absorpt_coefficient_mu 1.615
_exptl_absorpt_correction_T_max 0.6517
_exptl_absorpt_correction_T_min 0.5112
_exptl_absorpt_correction_type multi-scan
_exptl_absorpt_process_details '(SADABS; Sheldrick, 1996)'
_exptl_crystal_colour Yellow
_exptl_crystal_density_diffrn 1.692
_exptl_crystal_density_method 'not measured'
_exptl_crystal_description Block
_exptl_crystal_F_000 896
_exptl_crystal_size_max 0.48
_exptl_crystal_size_mid 0.40
_exptl_crystal_size_min 0.29
_refine_diff_density_max 0.563
_refine_diff_density_min -0.330
_refine_ls_extinction_method none
_refine_ls_goodness_of_fit_ref 1.059
_refine_ls_hydrogen_treatment mixed
_refine_ls_matrix_type full
_refine_ls_number_parameters 258
_refine_ls_number_reflns 2990
_refine_ls_number_restraints 12
_refine_ls_restrained_S_all 1.057
_refine_ls_R_factor_all 0.0296
_refine_ls_R_factor_gt 0.0257
_refine_ls_shift/su_max 0.000
_refine_ls_shift/su_mean 0.000
_refine_ls_structure_factor_coef Fsqd
_refine_ls_weighting_details 'calc w=1/[\s^2^(Fo^2^)+(0.0291P)^2^+1.6455P] where P=(Fo^2^+2Fc^2^)/3'
_refine_ls_weighting_scheme calc
_refine_ls_wR_factor_gt 0.0646
_refine_ls_wR_factor_ref 0.0681
_reflns_number_gt 2732
_reflns_number_total 2990
_reflns_threshold_expression I>2\s(I)
_cod_data_source_file ym2020.cif
_cod_data_source_block I
_cod_original_sg_symbol_H-M 'P 21/n'
_cod_database_code 2211246
_cod_database_fobs_code 2211246

loop_
_symmetry_equiv_pos_as_xyz
'x, y, z'
'-x+1/2, y+1/2, -z+1/2'
'-x, -y, -z'
'x-1/2, -y-1/2, z-1/2'

loop_
_atom_site_type_symbol
_atom_site_label
_atom_site_fract_x
_atom_site_fract_y
_atom_site_fract_z
_atom_site_U_iso_or_equiv
_atom_site_adp_type
_atom_site_calc_flag
_atom_site_refinement_flags
_atom_site_occupancy
Zn Zn1 0.45495(3) 0.77747(2) 0.256758(12) 0.02166(10) Uani d . 1
O O3W 0.1994(3) 0.7119(2) 0.21672(10) 0.0442(5) Uani d D 1
H H3WA 0.127(4) 0.720(3) 0.2398(16) 0.058(11) Uiso d D 1
H H3WB 0.173(4) 0.681(3) 0.1818(12) 0.044(9) Uiso d D 1
O O1W 0.6125(2) 0.65116(15) 0.21731(9) 0.0314(4) Uani d D 1
H H1WA 0.592(4) 0.5844(18) 0.2090(16) 0.052(10) Uiso d D 1
H H1WB 0.715(3) 0.662(3) 0.2355(16) 0.050(10) Uiso d D 1
O O2W 0.3268(2) 0.91305(15) 0.29951(10) 0.0328(4) Uani d D 1
H H2WA 0.226(3) 0.917(3) 0.3050(15) 0.042(9) Uiso d D 1
H H2WB 0.377(4) 0.958(2) 0.3255(14) 0.050(10) Uiso d D 1
S S1 0.87271(7) 0.83801(4) 0.32630(3) 0.02245(13) Uani d . 1
O O1 0.6839(2) 0.86776(13) 0.30147(8) 0.0288(4) Uani d . 1
O O2 0.8973(3) 0.81849(17) 0.40117(9) 0.0456(5) Uani d . 1
O O3 0.9845(2) 0.93425(14) 0.31001(11) 0.0418(5) Uani d . 1
O O4 0.9234(2) 0.73484(14) 0.29049(9) 0.0323(4) Uani d . 1
C C1 0.4470(4) 0.5592(2) 0.34444(13) 0.0463(7) Uani d . 1
H H1 0.4278 0.5252 0.3008 0.056 Uiso calc R 1
C C2 0.4666(4) 0.4895(2) 0.40242(13) 0.0455(7) Uani d . 1
H H2 0.4643 0.4109 0.3970 0.055 Uiso calc R 1
C C3 0.4895(3) 0.5359(2) 0.46800(11) 0.0270(5) Uani d . 1
C C4 0.4942(5) 0.6531(2) 0.47111(13) 0.0464(7) Uani d . 1
H H4 0.5090 0.6893 0.5141 0.056 Uiso calc R 1
C C5 0.4774(4) 0.7171(2) 0.41129(13) 0.0442(7) Uani d . 1
H H5 0.4826 0.7959 0.4154 0.053 Uiso calc R 1
N N1 0.4539(3) 0.67186(17) 0.34782(10) 0.0279(4) Uani d . 1
C C6 0.4438(4) 0.8054(2) 0.09975(12) 0.0311(5) Uani d . 1
H H6 0.4185 0.7280 0.1005 0.037 Uiso calc R 1
C C7 0.4572(3) 0.8551(2) 0.03678(12) 0.0314(5) Uani d . 1
H H7 0.4422 0.8115 -0.0036 0.038 Uiso calc R 1
C C8 0.4934(3) 0.97103(19) 0.03363(11) 0.0252(5) Uani d . 1
C C9 0.5158(4) 1.0297(2) 0.09633(12) 0.0353(6) Uani d . 1
H H9 0.5414 1.1072 0.0973 0.042 Uiso calc R 1
C C10 0.5001(4) 0.9731(2) 0.15718(12) 0.0340(6) Uani d . 1
H H10 0.5148 1.0145 0.1984 0.041 Uiso calc R 1
N N2 0.4652(3) 0.86225(16) 0.16011(9) 0.0255(4) Uani d . 1
C C11 0.6458(4) 1.1056(3) 0.41128(16) 0.0488(7) Uani d . 1
H H11A 0.6742 1.1860 0.4099 0.059 Uiso calc R 1
H H11B 0.6904 1.0694 0.3725 0.059 Uiso calc R 1
O O5 0.4561(3) 1.0934(2) 0.40191(11) 0.0581(6) Uani d D 1
H H5A 0.414(5) 1.094(3) 0.4381(17) 0.079(13) Uiso d D 1
C C12 0.7429(4) 1.0565(3) 0.47738(18) 0.0526(8) Uani d . 1
H H12A 0.8709 1.0669 0.4783 0.063 Uiso calc R 1
H H12B 0.7086 1.0982 0.5163 0.063 Uiso calc R 1
O O6 0.7080(3) 0.9399(2) 0.48590(12) 0.0553(6) Uani d D 1
H H6A 0.758(6) 0.902(4) 0.459(2) 0.098(16) Uiso d D 1

loop_
_atom_site_aniso_label
_atom_site_aniso_U_11
_atom_site_aniso_U_22
_atom_site_aniso_U_33
_atom_site_aniso_U_12
_atom_site_aniso_U_13
_atom_site_aniso_U_23
Zn1 0.02491(15) 0.02223(15) 0.01850(14) -0.00036(10) 0.00541(10) 0.00286(10)
O3W 0.0313(10) 0.0681(15) 0.0352(11) -0.0160(10) 0.0115(9) -0.0194(10)
O1W 0.0352(10) 0.0230(9) 0.0376(10) 0.0003(8) 0.0102(8) -0.0046(8)
O2W 0.0236(9) 0.0328(10) 0.0431(11) 0.0007(8) 0.0085(8) -0.0091(8)
S1 0.0222(3) 0.0194(3) 0.0259(3) 0.0011(2) 0.0040(2) 0.0035(2)
O1 0.0216(8) 0.0280(8) 0.0362(9) 0.0012(7) 0.0023(7) -0.0039(7)
O2 0.0648(13) 0.0429(11) 0.0273(9) 0.0162(10) 0.0009(9) 0.0058(8)
O3 0.0250(9) 0.0246(9) 0.0779(14) -0.0006(7) 0.0148(9) 0.0100(9)
O4 0.0316(9) 0.0256(9) 0.0413(10) 0.0043(7) 0.0110(8) -0.0015(7)
C1 0.085(2) 0.0327(14) 0.0213(13) -0.0155(14) 0.0085(13) -0.0031(11)
C2 0.086(2) 0.0259(13) 0.0261(13) -0.0113(14) 0.0120(13) 0.0005(11)
C3 0.0291(12) 0.0301(12) 0.0219(11) -0.0040(10) 0.0039(9) 0.0020(10)
C4 0.087(2) 0.0322(14) 0.0210(12) 0.0063(14) 0.0110(13) -0.0005(11)
C5 0.078(2) 0.0272(14) 0.0283(14) 0.0068(13) 0.0116(13) 0.0009(11)
N1 0.0328(11) 0.0286(11) 0.0223(10) -0.0039(8) 0.0042(8) 0.0022(8)
C6 0.0493(15) 0.0195(11) 0.0246(12) -0.0061(10) 0.0058(11) 0.0003(9)
C7 0.0501(15) 0.0237(12) 0.0205(11) -0.0056(11) 0.0056(10) -0.0028(9)
C8 0.0307(12) 0.0233(11) 0.0215(11) -0.0018(9) 0.0037(9) 0.0011(9)
C9 0.0631(17) 0.0211(12) 0.0220(12) -0.0104(11) 0.0078(11) -0.0014(9)
C10 0.0569(16) 0.0255(12) 0.0200(11) -0.0067(11) 0.0074(11) -0.0033(9)
N2 0.0335(11) 0.0229(10) 0.0202(9) -0.0019(8) 0.0047(8) 0.0026(8)
C11 0.0451(16) 0.0495(18) 0.0549(18) -0.0008(14) 0.0180(14) 0.0038(14)
O5 0.0439(12) 0.0946(18) 0.0368(12) 0.0040(12) 0.0095(9) 0.0169(12)
C12 0.0423(16) 0.0483(18) 0.065(2) -0.0009(14) 0.0021(14) -0.0082(15)
O6 0.0670(15) 0.0539(14) 0.0503(13) 0.0065(11) 0.0255(11) -0.0001(11)

loop_
_atom_type_symbol
_atom_type_description
_atom_type_scat_dispersion_real
_atom_type_scat_dispersion_imag
_atom_type_scat_source
C C 0.0033 0.0016 'International Tables Vol C Tables 4.2.6.8 and 6.1.1.4'
H H 0.0000 0.0000 'International Tables Vol C Tables 4.2.6.8 and 6.1.1.4'
N N 0.0061 0.0033 'International Tables Vol C Tables 4.2.6.8 and 6.1.1.4'
O O 0.0106 0.0060 'International Tables Vol C Tables 4.2.6.8 and 6.1.1.4'
S S 0.1246 0.1234 'International Tables Vol C Tables 4.2.6.8 and 6.1.1.4'
Zn Zn 0.2839 1.4301 'International Tables Vol C Tables 4.2.6.8 and 6.1.1.4'

loop_
_geom_angle_atom_site_label_1
_geom_angle_atom_site_label_2
_geom_angle_atom_site_label_3
_geom_angle_site_symmetry_3
_geom_angle
_geom_angle_publ_flag
O1 Zn1 O2W . 81.42(7) yes
O1 Zn1 O3W . 169.85(7) yes
O2W Zn1 O3W . 88.52(8) yes
O1 Zn1 O1W . 91.94(7) yes
O2W Zn1 O1W . 173.32(7) yes
O3W Zn1 O1W . 98.10(8) yes
O1 Zn1 N2 . 89.51(7) ?
O2W Zn1 N2 . 94.32(7) ?
O3W Zn1 N2 . 89.91(8) ?
O1W Zn1 N2 . 84.86(7) ?
O1 Zn1 N1 . 93.20(7) ?
O2W Zn1 N1 . 92.94(8) ?
O3W Zn1 N1 . 88.63(8) ?
O1W Zn1 N1 . 88.12(7) ?
N2 Zn1 N1 . 172.55(7) yes
Zn1 O3W H3WA . 116(3) ?
Zn1 O3W H3WB . 126(2) ?
H3WA O3W H3WB . 118(4) ?
Zn1 O1W H1WA . 131(2) ?
Zn1 O1W H1WB . 106(2) ?
H1WA O1W H1WB . 112(3) ?
Zn1 O2W H2WA . 128(2) ?
Zn1 O2W H2WB . 124(2) ?
H2WA O2W H2WB . 104(3) ?
O2 S1 O3 . 110.24(12) ?
O2 S1 O1 . 109.52(11) ?
O3 S1 O1 . 107.60(10) ?
O2 S1 O4 . 109.85(11) ?
O3 S1 O4 . 109.34(10) ?
O1 S1 O4 . 110.26(10) ?
S1 O1 Zn1 . 135.07(10) ?
N1 C1 C2 . 123.5(2) ?
N1 C1 H1 . 118.2 ?
C2 C1 H1 . 118.2 ?
C3 C2 C1 . 120.3(2) ?
C3 C2 H2 . 119.8 ?
C1 C2 H2 . 119.8 ?
C2 C3 C4 . 115.9(2) ?
C2 C3 C3 3_666 122.1(3) ?
C4 C3 C3 3_666 122.0(3) ?
C5 C4 C3 . 120.7(2) ?
C5 C4 H4 . 119.7 ?
C3 C4 H4 . 119.7 ?
N1 C5 C4 . 123.3(2) ?
N1 C5 H5 . 118.4 ?
C4 C5 H5 . 118.4 ?
C1 N1 C5 . 116.3(2) ?
C1 N1 Zn1 . 122.47(16) ?
C5 N1 Zn1 . 120.93(17) ?
N2 C6 C7 . 123.6(2) ?
N2 C6 H6 . 118.2 ?
C7 C6 H6 . 118.2 ?
C6 C7 C8 . 119.8(2) ?
C6 C7 H7 . 120.1 ?
C8 C7 H7 . 120.1 ?
C9 C8 C7 . 116.4(2) ?
C9 C8 C8 3_675 121.9(3) ?
C7 C8 C8 3_675 121.7(3) ?
C10 C9 C8 . 120.0(2) ?
C10 C9 H9 . 120.0 ?
C8 C9 H9 . 120.0 ?
N2 C10 C9 . 123.5(2) ?
N2 C10 H10 . 118.2 ?
C9 C10 H10 . 118.2 ?
C10 N2 C6 . 116.64(19) ?
C10 N2 Zn1 . 121.79(15) ?
C6 N2 Zn1 . 121.52(15) ?
O5 C11 C12 . 115.0(2) yes
O5 C11 H11A . 108.5 ?
C12 C11 H11A . 108.5 ?
O5 C11 H11B . 108.5 ?
C12 C11 H11B . 108.5 ?
H11A C11 H11B . 107.5 ?
C11 O5 H5A . 114(3) ?
O6 C12 C11 . 113.6(3) yes
O6 C12 H12A . 108.8 ?
C11 C12 H12A . 108.8 ?
O6 C12 H12B . 108.8 ?
C11 C12 H12B . 108.8 ?
H12A C12 H12B . 107.7 ?
C12 O6 H6A . 110(3) ?

loop_
_geom_bond_atom_site_label_1
_geom_bond_atom_site_label_2
_geom_bond_site_symmetry_2
_geom_bond_distance
_geom_bond_publ_flag
Zn1 O1 . 2.0979(16) yes
Zn1 O2W . 2.0997(18) yes
Zn1 O3W . 2.110(2) yes
Zn1 O1W . 2.1164(17) yes
Zn1 N2 . 2.1400(18) yes
Zn1 N1 . 2.1643(19) yes
O3W H3WA . 0.77(2) ?
O3W H3WB . 0.77(2) ?
O1W H1WA . 0.81(2) ?
O1W H1WB . 0.81(2) ?
O2W H2WA . 0.79(2) ?
O2W H2WB . 0.79(2) ?
S1 O2 . 1.4586(18) yes
S1 O3 . 1.4731(17) yes
S1 O1 . 1.4733(16) yes
S1 O4 . 1.4771(17) yes
C1 N1 . 1.326(3) ?
C1 C2 . 1.384(4) ?
C1 H1 . 0.9300 ?
C2 C3 . 1.375(3) ?
C2 H2 . 0.9300 ?
C3 C4 . 1.379(4) ?
C3 C3 3_666 1.493(4) ?
C4 C5 . 1.375(4) ?
C4 H4 . 0.9300 ?
C5 N1 . 1.331(3) ?
C5 H5 . 0.9300 ?
C6 N2 . 1.340(3) ?
C6 C7 . 1.375(3) ?
C6 H6 . 0.9300 ?
C7 C8 . 1.392(3) ?
C7 H7 . 0.9300 ?
C8 C9 . 1.389(3) ?
C8 C8 3_675 1.492(4) ?
C9 C10 . 1.379(3) ?
C9 H9 . 0.9300 ?
C10 N2 . 1.331(3) ?
C10 H10 . 0.9300 ?
C11 O5 . 1.420(4) yes
C11 C12 . 1.495(4) yes
C11 H11A . 0.9700 ?
C11 H11B . 0.9700 ?
O5 H5A . 0.81(3) ?
C12 O6 . 1.409(4) yes
C12 H12A . 0.9700 ?
C12 H12B . 0.9700 ?
O6 H6A . 0.82(3) ?

loop_
_geom_hbond_atom_site_label_D
_geom_hbond_atom_site_label_H
_geom_hbond_atom_site_label_A
_geom_hbond_site_symmetry_A
_geom_hbond_distance_DH
_geom_hbond_distance_HA
_geom_hbond_distance_DA
_geom_hbond_angle_DHA
O1W H1WA O3 2_645 0.81(2) 1.88(2) 2.682(2) 173(3)
O2W H2WA O3 1_455 0.79(2) 1.85(2) 2.630(2) 175(3)
O3W H3WA O4 1_455 0.77(2) 1.95(2) 2.715(3) 174(4)
O3W H3WB O5 2_545 0.77(2) 2.05(2) 2.796(3) 165(3)
O2W H2WB O5 . 0.79(2) 2.20(2) 2.969(3) 167(3)
O1W H1WB O4 . 0.81(2) 1.96(2) 2.732(3) 160(3)
O6 H6A O2 . 0.82(3) 1.93(3) 2.740(3) 175(5)
C7 H7 O2 4_575 0.93 2.39 3.312(3) 173.4
C9 H9 O2 2_655 0.93 2.52 3.455(3) 178.6

loop_
_geom_torsion_atom_site_label_1
_geom_torsion_atom_site_label_2
_geom_torsion_atom_site_label_3
_geom_torsion_atom_site_label_4
_geom_torsion_site_symmetry_1
_geom_torsion_site_symmetry_4
_geom_torsion
O2 S1 O1 Zn1 . . -95.98(16)
O3 S1 O1 Zn1 . . 144.18(14)
O4 S1 O1 Zn1 . . 25.00(17)
O2W Zn1 O1 S1 . . 155.49(15)
O3W Zn1 O1 S1 . . 163.1(4)
O1W Zn1 O1 S1 . . -25.23(15)
N2 Zn1 O1 S1 . . -110.07(15)
N1 Zn1 O1 S1 . . 62.99(15)
N1 C1 C2 C3 . . 2.0(5)
C1 C2 C3 C4 . . -1.1(4)
C1 C2 C3 C3 . 3_666 179.8(3)
C2 C3 C4 C5 . . -0.2(4)
C3 C3 C4 C5 3_666 . 178.9(3)
C3 C4 C5 N1 . . 0.7(5)
C2 C1 N1 C5 . . -1.5(5)
C2 C1 N1 Zn1 . . 172.4(2)
C4 C5 N1 C1 . . 0.1(5)
C4 C5 N1 Zn1 . . -173.9(2)
O1 Zn1 N1 C1 . . -128.1(2)
O2W Zn1 N1 C1 . . 150.4(2)
O3W Zn1 N1 C1 . . 61.9(2)
O1W Zn1 N1 C1 . . -36.2(2)
N2 Zn1 N1 C1 . . -16.9(7)
O1 Zn1 N1 C5 . . 45.6(2)
O2W Zn1 N1 C5 . . -36.0(2)
O3W Zn1 N1 C5 . . -124.5(2)
O1W Zn1 N1 C5 . . 137.4(2)
N2 Zn1 N1 C5 . . 156.8(5)
N2 C6 C7 C8 . . -0.6(4)
C6 C7 C8 C9 . . 0.6(4)
C6 C7 C8 C8 . 3_675 -179.1(3)
C7 C8 C9 C10 . . -0.6(4)
C8 C8 C9 C10 3_675 . 179.1(3)
C8 C9 C10 N2 . . 0.5(4)
C9 C10 N2 C6 . . -0.4(4)
C9 C10 N2 Zn1 . . 177.0(2)
C7 C6 N2 C10 . . 0.4(4)
C7 C6 N2 Zn1 . . -177.0(2)
O1 Zn1 N2 C10 . . -42.4(2)
O2W Zn1 N2 C10 . . 39.0(2)
O3W Zn1 N2 C10 . . 127.5(2)
O1W Zn1 N2 C10 . . -134.4(2)
N1 Zn1 N2 C10 . . -153.8(5)
O1 Zn1 N2 C6 . . 134.89(19)
O2W Zn1 N2 C6 . . -143.75(19)
O3W Zn1 N2 C6 . . -55.24(19)
O1W Zn1 N2 C6 . . 42.90(19)
N1 Zn1 N2 C6 . . 23.5(7)
O5 C11 C12 O6 . . 56.8(4)
